data_4313040
loop_
_publ_author_name
'Michael J. Goldcamp'
'Sara E. Edison'
'Leah N. Squires'
'Dell T. Rosa'
'Neil K. Vowels'
'Nathan L. Coker'
'Jeanette A. Krause Bauer'
'Michael J. Baldwin'

_publ_contact_author_address
;     Department of Chemistry
      University of Cincinnati
      Cincinnati, OH 45221-0172 USA
;
_publ_contact_author_email jeanette.krause@uc.edu
_publ_contact_author_fax '513 556 9239'
_publ_contact_author_name 'Dr. Jeanette A. Krause Bauer'
_publ_contact_author_phone '513 556 9226'
_publ_section_title
;
 Structural and Spectroscopic Studies of Nickel(II) Complexes with a
 Library of Bis(oxime)amine-Containing Ligands
;
_journal_name_full 'Inorganic Chemistry'
_journal_page_first 717
_journal_page_last 728
_journal_paper_doi 10.1021/ic025860q
_journal_volume 42
_journal_year 2003
_chemical_formula_sum 'C9 H18 Cl2 N4 Ni O3'
_chemical_formula_weight 359.88
_chemical_name_common Ni(Ox~3~H~3~)Cl~2~
_chemical_name_systematic
; 
 Nickel(II) (tris(2-hydroxyiminopropyl)amine) chloride 
;
_space_group_IT_number 14
_symmetry_cell_setting monoclinic
_symmetry_space_group_name_Hall '-P 2yn'
_symmetry_space_group_name_H-M 'P 1 21/n 1'
_atom_sites_solution_hydrogens geom
_atom_sites_solution_primary direct
_atom_sites_solution_secondary difmap
_audit_creation_method SHELXL-97
_cell_angle_alpha 90.00
_cell_angle_beta 94.3570(10)
_cell_angle_gamma 90.00
_cell_formula_units_Z 4
_cell_length_a 8.9006(4)
_cell_length_b 18.2483(8)
_cell_length_c 8.9406(4)
_cell_measurement_reflns_used 982
_cell_measurement_temperature 150(2)
_cell_measurement_theta_max 30.56
_cell_measurement_theta_min 2.23
_cell_volume 1447.94(11)
_computing_cell_refinement 'SMART v5.622'
_computing_data_collection 'SMART v5.622'
_computing_data_reduction 'SAINT v6.02A'
_computing_molecular_graphics 'SHELXTL v5.1'
_computing_publication_material 'SHELXTL v5.1'
_computing_structure_refinement 'SHELXTL v5.1'
_computing_structure_solution 'SHELXTL v5.1'
_diffrn_ambient_temperature 150(2)
_diffrn_measured_fraction_theta_full 0.901
_diffrn_measured_fraction_theta_max 0.901
_diffrn_measurement_device_type 'SMART 1K Platform CCD'
_diffrn_measurement_method '\w scans'
_diffrn_radiation_monochromator graphite
_diffrn_radiation_source 'sealed tube'
_diffrn_radiation_type MoK\a
_diffrn_radiation_wavelength 0.71073
_diffrn_reflns_av_R_equivalents 0.0279
_diffrn_reflns_av_sigmaI/netI 0.0244
_diffrn_reflns_limit_h_max 12
_diffrn_reflns_limit_h_min -5
_diffrn_reflns_limit_k_max 24
_diffrn_reflns_limit_k_min -23
_diffrn_reflns_limit_l_max 12
_diffrn_reflns_limit_l_min -12
_diffrn_reflns_number 10911
_diffrn_reflns_theta_full 30.56
_diffrn_reflns_theta_max 30.56
_diffrn_reflns_theta_min 2.23
_exptl_absorpt_coefficient_mu 1.717
_exptl_absorpt_correction_T_max 0.8470
_exptl_absorpt_correction_T_min 0.4687
_exptl_absorpt_correction_type multi-scan
_exptl_absorpt_process_details 'SADABS, Sheldrick, 1996'
_exptl_crystal_colour blue
_exptl_crystal_density_diffrn 1.651
_exptl_crystal_density_method 'not measured'
_exptl_crystal_description plate
_exptl_crystal_F_000 744
_exptl_crystal_size_max 0.52
_exptl_crystal_size_mid 0.36
_exptl_crystal_size_min 0.10
_refine_diff_density_max 0.593
_refine_diff_density_min -0.314
_refine_diff_density_rms 0.067
_refine_ls_extinction_method none
_refine_ls_goodness_of_fit_ref 1.115
_refine_ls_hydrogen_treatment refall
_refine_ls_matrix_type full
_refine_ls_number_parameters 256
_refine_ls_number_reflns 4009
_refine_ls_number_restraints 0
_refine_ls_restrained_S_all 1.115
_refine_ls_R_factor_all 0.0332
_refine_ls_R_factor_gt 0.0295
_refine_ls_shift/su_max 0.004
_refine_ls_shift/su_mean 0.000
_refine_ls_structure_factor_coef Fsqd
_refine_ls_weighting_details 'calc w=1/[\s^2^(Fo^2^)+(0.0304P)^2^+0.8745P] where P=(Fo^2^+2Fc^2^)/3'
_refine_ls_weighting_scheme calc
_refine_ls_wR_factor_gt 0.0685
_refine_ls_wR_factor_ref 0.0699
_reflns_number_gt 3712
_reflns_number_total 4009
_reflns_threshold_expression >2sigma(I)
_cod_data_source_file ic025860q_s2_01.cif
_cod_data_source_block 1
_cod_depositor_comments
;
The following automatic conversions were performed:

'_symmetry_cell_setting' value 'Monoclinic' changed to 'monoclinic'
according to the built-in table from CIF Core dictionary named
'cif_core.dic' version 2.4.1 from 2010-06-29.

Automatic conversion script
Id: cif_fix_values 1646 2011-03-28 12:23:43Z adriana 
;
_cod_database_code 4313040

loop_
_symmetry_equiv_pos_as_xyz
'x, y, z'
'-x+1/2, y+1/2, -z+1/2'
'-x, -y, -z'
'x-1/2, -y-1/2, z-1/2'

loop_
_atom_site_label
_atom_site_type_symbol
_atom_site_fract_x
_atom_site_fract_y
_atom_site_fract_z
_atom_site_U_iso_or_equiv
_atom_site_adp_type
_atom_site_occupancy
_atom_site_symmetry_multiplicity
_atom_site_calc_flag
_atom_site_refinement_flags
_atom_site_disorder_assembly
_atom_site_disorder_group
Ni Ni 0.07823(2) 0.183264(11) 0.65137(2) 0.01392(6) Uani 1 1 d . . .
Cl1 Cl 0.14019(5) 0.13409(3) 0.41476(4) 0.02285(9) Uani 1 1 d . . .
Cl2 Cl 0.32186(4) 0.23974(2) 0.71842(4) 0.01873(9) Uani 1 1 d . . .
O1 O -0.17942(15) 0.09528(7) 0.48946(14) 0.0222(3) Uani 1 1 d . . .
H1 H -0.109(3) 0.0974(14) 0.444(3) 0.035(7) Uiso 1 1 d . . .
O2 O -0.02053(15) 0.33398(7) 0.49614(14) 0.0223(3) Uani 1 1 d . . .
H2 H -0.051(3) 0.3072(14) 0.435(3) 0.033(7) Uiso 1 1 d . . .
O3 O 0.20659(17) 0.02822(8) 0.69919(17) 0.0283(3) Uani 1 1 d . . .
H3 H 0.201(4) 0.0393(18) 0.612(4) 0.060(10) Uiso 1 1 d . . .
N1 N -0.00543(15) 0.20331(7) 0.86250(14) 0.0142(2) Uani 1 1 d . . .
N2 N -0.13070(16) 0.13660(8) 0.61521(15) 0.0165(3) Uani 1 1 d . . .
N3 N -0.00766(15) 0.28979(8) 0.62478(15) 0.0160(3) Uani 1 1 d . . .
N4 N 0.14731(16) 0.09045(8) 0.76291(16) 0.0188(3) Uani 1 1 d . . .
C1 C -0.21990(18) 0.13795(9) 0.72000(17) 0.0154(3) Uani 1 1 d . . .
C2 C -0.16970(19) 0.18483(9) 0.85344(18) 0.0170(3) Uani 1 1 d . . .
H2A H -0.232(2) 0.2298(13) 0.847(2) 0.024(6) Uiso 1 1 d . . .
H2B H -0.194(3) 0.1629(13) 0.943(3) 0.027(6) Uiso 1 1 d . . .
C3 C -0.00245(18) 0.32615(9) 0.74745(18) 0.0156(3) Uani 1 1 d . . .
C4 C 0.01831(19) 0.28284(9) 0.89063(17) 0.0159(3) Uani 1 1 d . . .
H4A H 0.121(3) 0.2918(12) 0.929(2) 0.021(5) Uiso 1 1 d . . .
H4B H -0.046(3) 0.3008(12) 0.961(2) 0.023(5) Uiso 1 1 d . . .
C5 C 0.13908(19) 0.08793(9) 0.90451(19) 0.0188(3) Uani 1 1 d . . .
C6 C 0.0820(2) 0.15671(10) 0.97492(18) 0.0182(3) Uani 1 1 d . . .
H6A H 0.022(3) 0.1449(12) 1.060(3) 0.024(5) Uiso 1 1 d . . .
H6B H 0.163(3) 0.1843(12) 1.014(2) 0.021(5) Uiso 1 1 d . . .
C7 C -0.3679(2) 0.09914(10) 0.7164(2) 0.0204(3) Uani 1 1 d . . .
H7A H -0.373(3) 0.0593(14) 0.645(3) 0.032(6) Uiso 1 1 d . . .
H7B H -0.443(3) 0.1307(17) 0.689(3) 0.051(8) Uiso 1 1 d . . .
H7C H -0.385(3) 0.0826(13) 0.812(3) 0.026(6) Uiso 1 1 d . . .
C8 C -0.0046(2) 0.40759(10) 0.7609(2) 0.0219(3) Uani 1 1 d . . .
H8A H 0.008(4) 0.435(2) 0.676(4) 0.074(10) Uiso 1 1 d . . .
H8B H 0.060(4) 0.4217(19) 0.835(4) 0.071(10) Uiso 1 1 d . . .
H8C H -0.095(5) 0.421(2) 0.793(4) 0.085(12) Uiso 1 1 d . . .
C9 C 0.1921(3) 0.02437(11) 0.9996(2) 0.0278(4) Uani 1 1 d . . .
H9A H 0.166(9) -0.023(4) 0.948(8) 0.03(2) Uiso 0.50 1 d P A 1
H9B H 0.154(7) 0.024(3) 1.085(7) 0.014(14) Uiso 0.50 1 d P B 1
H9C H 0.301(6) 0.028(3) 1.023(6) 0.025(14) Uiso 0.50 1 d P C 1
H9D H 0.288(6) 0.011(3) 0.979(5) 0.009(11) Uiso 0.50 1 d P D 2
H9E H 0.183(7) 0.035(4) 1.112(7) 0.026(19) Uiso 0.50 1 d P E 2
H9F H 0.138(9) -0.018(4) 0.972(9) 0.03(2) Uiso 0.50 1 d P F 2

loop_
_atom_site_aniso_label
_atom_site_aniso_U_11
_atom_site_aniso_U_22
_atom_site_aniso_U_33
_atom_site_aniso_U_23
_atom_site_aniso_U_13
_atom_site_aniso_U_12
Ni 0.01446(10) 0.01539(11) 0.01199(10) -0.00134(7) 0.00156(7) 0.00052(7)
Cl1 0.02193(19) 0.0300(2) 0.01720(18) -0.00561(15) 0.00544(14) -0.00135(16)
Cl2 0.01568(17) 0.0245(2) 0.01596(17) 0.00020(14) 0.00069(13) -0.00045(14)
O1 0.0211(6) 0.0294(7) 0.0163(6) -0.0093(5) 0.0021(5) -0.0050(5)
O2 0.0287(7) 0.0232(6) 0.0144(5) 0.0050(5) -0.0024(5) -0.0023(5)
O3 0.0356(8) 0.0199(6) 0.0295(7) -0.0062(5) 0.0031(6) 0.0100(6)
N1 0.0148(6) 0.0135(6) 0.0141(6) -0.0006(5) -0.0004(5) -0.0007(5)
N2 0.0179(6) 0.0166(6) 0.0149(6) -0.0037(5) -0.0006(5) -0.0014(5)
N3 0.0159(6) 0.0185(7) 0.0135(6) 0.0029(5) 0.0010(5) 0.0004(5)
N4 0.0192(7) 0.0147(6) 0.0224(7) -0.0037(5) 0.0016(5) 0.0038(5)
C1 0.0169(7) 0.0131(7) 0.0161(7) 0.0005(5) -0.0003(6) 0.0006(6)
C2 0.0163(7) 0.0185(8) 0.0168(7) -0.0036(6) 0.0042(6) -0.0017(6)
C3 0.0139(7) 0.0157(7) 0.0171(7) 0.0002(5) 0.0007(5) -0.0009(6)
C4 0.0192(8) 0.0149(7) 0.0137(6) -0.0023(5) 0.0023(6) -0.0019(6)
C5 0.0174(7) 0.0164(7) 0.0220(8) 0.0013(6) -0.0016(6) -0.0009(6)
C6 0.0213(8) 0.0191(8) 0.0140(7) 0.0016(6) -0.0005(6) 0.0013(6)
C7 0.0179(8) 0.0233(9) 0.0201(8) -0.0013(6) 0.0018(6) -0.0038(7)
C8 0.0255(9) 0.0151(8) 0.0248(8) 0.0007(6) 0.0001(7) -0.0018(7)
C9 0.0296(10) 0.0218(9) 0.0314(10) 0.0082(8) -0.0020(8) 0.0036(8)

loop_
_atom_type_symbol
_atom_type_description
_atom_type_scat_dispersion_real
_atom_type_scat_dispersion_imag
_atom_type_scat_source
C C 0.0033 0.0016 'International Tables Vol C Tables 4.2.6.8 and 6.1.1.4'
H H 0.0000 0.0000 'International Tables Vol C Tables 4.2.6.8 and 6.1.1.4'
N N 0.0061 0.0033 'International Tables Vol C Tables 4.2.6.8 and 6.1.1.4'
O O 0.0106 0.0060 'International Tables Vol C Tables 4.2.6.8 and 6.1.1.4'
Cl Cl 0.1484 0.1585 'International Tables Vol C Tables 4.2.6.8 and 6.1.1.4'
Ni Ni 0.3393 1.1124 'International Tables Vol C Tables 4.2.6.8 and 6.1.1.4'

loop_
_geom_angle_atom_site_label_1
_geom_angle_atom_site_label_2
_geom_angle_atom_site_label_3
_geom_angle
_geom_angle_site_symmetry_1
_geom_angle_site_symmetry_3
_geom_angle_publ_flag
N4 Ni N2 88.18(6) . . y
N4 Ni N3 157.05(5) . . y
N2 Ni N3 92.80(6) . . y
N4 Ni N1 79.65(5) . . y
N2 Ni N1 80.54(5) . . y
N3 Ni N1 77.90(5) . . y
N4 Ni Cl1 92.27(4) . . y
N2 Ni Cl1 88.40(4) . . y
N3 Ni Cl1 110.68(4) . . y
N1 Ni Cl1 166.45(4) . . y
N4 Ni Cl2 90.08(4) . . y
N2 Ni Cl2 174.75(4) . . y
N3 Ni Cl2 86.88(4) . . y
N1 Ni Cl2 94.27(4) . . y
Cl1 Ni Cl2 96.620(15) . . y
C4 N1 C6 112.53(13) . . y
C4 N1 C2 110.81(12) . . y
C6 N1 C2 111.47(13) . . y
C4 N1 Ni 105.38(9) . . y
C6 N1 Ni 107.59(10) . . y
C2 N1 Ni 108.77(9) . . y
C1 N2 O1 115.49(14) . . y
C1 N2 Ni 119.02(11) . . y
O1 N2 Ni 125.08(10) . . y
C3 N3 O2 113.59(14) . . y
C3 N3 Ni 113.24(11) . . y
O2 N3 Ni 129.26(10) . . y
C5 N4 O3 115.42(15) . . y
C5 N4 Ni 118.58(12) . . y
O3 N4 Ni 125.99(11) . . y
N2 C1 C7 124.95(15) . . y
N2 C1 C2 115.42(14) . . y
C7 C1 C2 119.61(14) . . y
N1 C2 C1 113.59(13) . . y
N3 C3 C8 125.89(15) . . y
N3 C3 C4 116.82(14) . . y
C8 C3 C4 117.15(14) . . y
N1 C4 C3 111.26(13) . . y
N4 C5 C9 123.63(17) . . y
N4 C5 C6 115.52(15) . . y
C9 C5 C6 120.69(16) . . y
N1 C6 C5 111.61(13) . . y

loop_
_geom_bond_atom_site_label_1
_geom_bond_atom_site_label_2
_geom_bond_distance
_geom_bond_site_symmetry_2
_geom_bond_publ_flag
Ni N4 2.0367(14) . y
Ni N2 2.0485(14) . y
Ni N3 2.0957(14) . y
Ni N1 2.1131(13) . y
Ni Cl1 2.4003(4) . y
Ni Cl2 2.4344(4) . y
O1 N2 1.3952(17) . y
O2 N3 1.4022(17) . y
O3 N4 1.3921(18) . y
N1 C4 1.485(2) . y
N1 C6 1.490(2) . y
N1 C2 1.497(2) . y
N2 C1 1.273(2) . y
N3 C3 1.280(2) . y
N4 C5 1.274(2) . y
C1 C7 1.494(2) . y
C1 C2 1.508(2) . y
C3 C8 1.491(2) . y
C3 C4 1.504(2) . y
C5 C9 1.493(2) . y
C5 C6 1.509(2) . y
